data_7108966
loop_
_publ_author_name
'Richard C. Knighton'
'Mark R. Sambrook'
'Jack C. Vincent'
'Simon A. Smith'
'Christopher J. Serpell'
'James Cookson'
'Matthew S. Vickers'
'Paul D. Beer'

_publ_section_title
;
 Fluorogenic dansyl-ligated gold nanoparticles for the detection of sulfur
 mustard by displacement assay
;
_journal_name_full Chem.Commun.
_journal_page_first 2293
_journal_paper_doi 10.1039/c3cc39105a
_journal_volume 49
_journal_year 2013
_chemical_absolute_configuration unk
_chemical_compound_source synthesised
_chemical_formula_moiety 'C14 H19 N3 O2 S'
_chemical_formula_sum 'C14 H19 N3 O2 S'
_chemical_formula_weight 293.39
_space_group_IT_number 33
_symmetry_cell_setting orthorhombic
_symmetry_space_group_name_Hall 'P -2n 2a'
_symmetry_space_group_name_H-M 'P 21 c n'
_atom_sites_solution_hydrogens difmap
_atom_sites_solution_primary other
_cell_angle_alpha 90
_cell_angle_beta 90
_cell_angle_gamma 90
_cell_formula_units_Z 4
_cell_length_a 8.0889(2)
_cell_length_b 11.4745(3)
_cell_length_c 15.4252(5)
_cell_measurement_reflns_used 1842
_cell_measurement_temperature 150
_cell_measurement_theta_max 27.485
_cell_measurement_theta_min 0.998
_cell_volume 1431.71(7)
_computing_cell_refinement 'HKL Scalepack (Otwinowski & Minor 1997)'
_computing_data_collection 'COLLECT (Nonius, 2001).'
_computing_data_reduction 'HKL Denzo and Scalepack (Otwinowski & Minor 1997)'
_computing_publication_material 'CRYSTALS (Betteridge et al., 2003)'
_computing_structure_refinement 'CRYSTALS (Betteridge et al., 2003)'
_computing_structure_solution 'Superflip (Palatinus & Chapuis, 2007)'
_diffrn_ambient_temperature 150
_diffrn_measured_fraction_theta_full 0.995
_diffrn_measured_fraction_theta_max 0.995
_diffrn_measurement_device '95mm CCD camera on \k-goniostat''
_diffrn_measurement_device_type 'Nonius KappaCCD'
_diffrn_measurement_method \w
_diffrn_radiation_monochromator graphite
_diffrn_radiation_type 'Mo K\a'
_diffrn_radiation_wavelength 0.71073
_diffrn_reflns_av_R_equivalents 0.000
_diffrn_reflns_limit_h_max 10
_diffrn_reflns_limit_h_min -10
_diffrn_reflns_limit_k_max 14
_diffrn_reflns_limit_k_min -14
_diffrn_reflns_limit_l_max 20
_diffrn_reflns_limit_l_min -19
_diffrn_reflns_number 3108
_diffrn_reflns_theta_full 27.477
_diffrn_reflns_theta_max 27.477
_diffrn_reflns_theta_min 3.081
_diffrn_standards_decay_% 0
_diffrn_standards_interval_count 0
_diffrn_standards_interval_time 0
_diffrn_standards_number 0
_exptl_absorpt_coefficient_mu 0.232
_exptl_absorpt_correction_T_max 0.79
_exptl_absorpt_correction_T_min 0.79
_exptl_absorpt_correction_type multi-scan
_exptl_absorpt_process_details 'DENZO/SCALEPACK (Otwinowski & Minor, 1997)'
_exptl_crystal_colour colourless
_exptl_crystal_density_diffrn 1.361
_exptl_crystal_density_method 'not measured'
_exptl_crystal_description needle
_exptl_crystal_F_000 624
_exptl_crystal_size_max 0.8
_exptl_crystal_size_mid 0.1
_exptl_crystal_size_min 0.1
_refine_diff_density_max 0.23
_refine_diff_density_min -0.29
_refine_ls_extinction_method None
_refine_ls_goodness_of_fit_ref 0.8914
_refine_ls_hydrogen_treatment constr
_refine_ls_matrix_type full
_refine_ls_number_parameters 181
_refine_ls_number_reflns 3101
_refine_ls_number_restraints 1
_refine_ls_R_factor_all 0.0423
_refine_ls_R_factor_gt 0.0366
_refine_ls_shift/su_max 0.0002214
_refine_ls_shift/su_mean 0.0000164
_refine_ls_structure_factor_coef Fsqd
_refine_ls_weighting_details
;
Method, part 1, Chebychev polynomial, (Watkin, 1994, Prince, 1982)
[weight] = 1.0/[A~0~*T~0~(x)+A~1~*T~1~(x) ... +A~n-1~]*T~n-1~(x)]
where A~i~ are the Chebychev coefficients listed below and x= Fcalc/Fmax
Method = Robust Weighting (Prince, 1982)
W = [weight] * [1-(deltaF/6*sigmaF)^2^]^2^
A~i~ are:
24.1 37.3 21.3 8.43 1.77
;
_refine_ls_weighting_scheme calc
_refine_ls_wR_factor_all 0.0873
_refine_ls_wR_factor_gt 0.0815
_refine_ls_wR_factor_ref 0.0873
_reflns_limit_h_max 10
_reflns_limit_h_min -10
_reflns_limit_k_max 14
_reflns_limit_k_min 0
_reflns_limit_l_max 20
_reflns_limit_l_min 0
_reflns_number_gt 2832
_reflns_number_total 3108
_reflns_threshold_expression I>2.0\s(I)
_oxford_diffrn_Wilson_B_factor 1.58
_oxford_diffrn_Wilson_scale 1.77
_oxford_refine_ls_r_factor_ref 0.0423
_oxford_refine_ls_scale 0.6087(13)
_oxford_reflns_number_all 3101
_oxford_reflns_threshold_expression_ref I>-3.0\s(I)
_cod_data_source_file c3cc39105a.txt
_cod_data_source_block Dansylamine
_cod_depositor_comments
;
The following automatic conversions were performed:

'_atom_sites_solution_primary' value 'Other' changed to 'other'
according to the built-in table from CIF Core dictionary named
'cif_core.dic' version 2.4.1 from 2010-06-29.

Automatic conversion script
Id: cif_fix_values 1715 2011-07-08 13:25:40Z adriana 
;
_cod_original_sg_symbol_H-M 'P 21 c n '
_cod_database_code 7108966

loop_
_symmetry_equiv_pos_as_xyz
x,y,z
x+1/2,y+1/2,-z+1/2
x+1/2,-y,-z
x,-y+1/2,z+1/2

loop_
_atom_site_label
_atom_site_type_symbol
_atom_site_fract_x
_atom_site_fract_y
_atom_site_fract_z
_atom_site_U_iso_or_equiv
_atom_site_occupancy
_atom_site_adp_type
_atom_site_refinement_flags_posn
H21 H 0.8111 0.2317 0.1569 0.0445 1.0000 Uiso R
H22 H 0.6913 0.3037 0.2144 0.0445 1.0000 Uiso R
H23 H 0.6288 0.2492 0.1284 0.0445 1.0000 Uiso R
H24 H 0.8079 0.0369 0.1513 0.0360 1.0000 Uiso R
H25 H 0.6851 -0.0386 0.2044 0.0360 1.0000 Uiso R
H26 H 0.6255 0.0253 0.1214 0.0360 1.0000 Uiso R
H27 H 0.3866 0.0102 0.1776 0.0302 1.0000 Uiso R
H28 H 0.1187 0.0207 0.2358 0.0313 1.0000 Uiso R
H29 H 0.2012 -0.0897 0.5573 0.0500 1.0000 Uiso R
H30 H 0.0559 0.1455 0.3486 0.0274 1.0000 Uiso R
H31 H 0.6930 0.2647 0.3459 0.0255 1.0000 Uiso R
H32 H 0.6429 0.3867 0.4623 0.0263 1.0000 Uiso R
H33 H 0.3728 0.4021 0.5198 0.0264 1.0000 Uiso R
H34 H -0.0566 0.1289 0.5038 0.0500 1.0000 Uiso R
H35 H 0.0501 0.0764 0.6376 0.0431 1.0000 Uiso R
H36 H 0.1506 0.1914 0.6424 0.0431 1.0000 Uiso R
H37 H 0.3220 0.0263 0.6377 0.0510 1.0000 Uiso R
H38 H 0.3581 0.1118 0.5622 0.0510 1.0000 Uiso R
H39 H 0.2199 0.0014 0.4731 0.0500 1.0000 Uiso R
N1 N 0.2572(3) -0.0369(2) 0.52329(18) 0.0470 1.0000 Uani .
C2 C 0.2798(4) 0.0587(3) 0.58557(19) 0.0419 1.0000 Uani .
C3 C 0.1229(3) 0.1266(2) 0.60694(16) 0.0353 1.0000 Uani .
N4 N 0.0379(2) 0.17006(16) 0.53036(13) 0.0262 1.0000 Uani .
S5 S 0.07291(11) 0.29681(4) 0.49054(3) 0.0197 1.0000 Uani .
O6 O 0.0923(2) 0.37990(13) 0.55942(10) 0.0278 1.0000 Uani .
O7 O -0.0532(2) 0.31715(15) 0.42677(11) 0.0279 1.0000 Uani .
C8 C 0.2676(3) 0.28695(18) 0.43772(13) 0.0185 1.0000 Uani .
C9 C 0.3942(3) 0.35152(18) 0.47237(14) 0.0207 1.0000 Uani .
C10 C 0.5549(3) 0.34292(18) 0.43770(13) 0.0218 1.0000 Uani .
C11 C 0.5839(3) 0.27137(16) 0.36816(12) 0.0205 1.0000 Uani .
C12 C 0.4551(3) 0.20680(18) 0.32859(13) 0.0183 1.0000 Uani .
C13 C 0.2916(3) 0.21215(18) 0.36424(13) 0.0180 1.0000 Uani .
C14 C 0.1653(3) 0.14172(19) 0.32637(14) 0.0229 1.0000 Uani .
C15 C 0.2030(3) 0.0688(2) 0.25938(15) 0.0248 1.0000 Uani .
C16 C 0.3637(3) 0.06246(19) 0.22386(14) 0.0243 1.0000 Uani .
C17 C 0.4887(3) 0.13238(19) 0.25550(13) 0.0209 1.0000 Uani .
N18 N 0.6523(3) 0.13181(17) 0.22253(13) 0.0246 1.0000 Uani .
C19 C 0.6966(3) 0.0299(2) 0.17032(15) 0.0293 1.0000 Uani .
C20 C 0.7002(4) 0.2386(2) 0.17664(18) 0.0358 1.0000 Uani .

loop_
_atom_site_aniso_label
_atom_site_aniso_U_11
_atom_site_aniso_U_22
_atom_site_aniso_U_33
_atom_site_aniso_U_23
_atom_site_aniso_U_13
_atom_site_aniso_U_12
N1 0.0468(15) 0.0283(12) 0.0658(17) 0.0133(11) 0.0207(13) 0.0127(10)
C2 0.0384(15) 0.0407(15) 0.0466(16) 0.0179(12) 0.0035(13) 0.0140(13)
C3 0.0414(16) 0.0337(13) 0.0307(12) 0.0107(10) 0.0077(10) 0.0082(10)
N4 0.0240(11) 0.0224(9) 0.0322(10) 0.0052(7) 0.0046(7) 0.0004(7)
S5 0.01464(19) 0.01899(19) 0.0254(2) 0.00070(19) 0.0017(2) 0.0012(2)
O6 0.0230(8) 0.0261(7) 0.0343(8) -0.0089(6) 0.0058(7) 0.0002(7)
O7 0.0178(7) 0.0312(9) 0.0349(9) 0.0059(7) -0.0017(7) 0.0027(7)
C8 0.0165(9) 0.0190(9) 0.0201(9) 0.0009(8) 0.0002(8) 0.0006(8)
C9 0.0199(10) 0.0196(10) 0.0225(10) -0.0023(8) -0.0014(8) 0.0007(8)
C10 0.0190(10) 0.0235(9) 0.0228(9) -0.0021(7) -0.0029(8) -0.0010(9)
C11 0.0159(9) 0.0227(9) 0.0229(9) -0.0013(7) 0.0008(9) -0.0009(9)
C12 0.0177(9) 0.0191(9) 0.0181(9) 0.0023(8) -0.0013(7) -0.0011(8)
C13 0.0178(9) 0.0177(9) 0.0184(9) 0.0020(7) -0.0011(7) -0.0023(8)
C14 0.0177(9) 0.0273(11) 0.0236(10) 0.0016(9) -0.0018(8) -0.0050(8)
C15 0.0254(11) 0.0246(11) 0.0243(10) -0.0009(9) -0.0045(9) -0.0062(9)
C16 0.0301(11) 0.0223(10) 0.0206(10) -0.0022(8) 0.0008(9) -0.0034(9)
C17 0.0222(10) 0.0207(10) 0.0198(10) 0.0012(8) -0.0003(8) 0.0009(8)
N18 0.0247(9) 0.0236(9) 0.0254(9) -0.0052(8) 0.0060(8) -0.0019(8)
C19 0.0287(12) 0.0325(12) 0.0266(11) -0.0096(10) 0.0032(9) 0.0040(10)
C20 0.0404(15) 0.0354(13) 0.0315(12) -0.0036(11) 0.0140(11) -0.0102(11)

loop_
_atom_type_symbol
_atom_type_scat_dispersion_real
_atom_type_scat_dispersion_imag
_atom_type_scat_Cromer_Mann_a1
_atom_type_scat_Cromer_Mann_b1
_atom_type_scat_Cromer_Mann_a2
_atom_type_scat_Cromer_Mann_b2
_atom_type_scat_Cromer_Mann_a3
_atom_type_scat_Cromer_Mann_b3
_atom_type_scat_Cromer_Mann_a4
_atom_type_scat_Cromer_Mann_b4
_atom_type_scat_Cromer_Mann_c
_atom_type_scat_source
C 0.0033 0.0016 2.3100 20.8439 1.0200 10.2075 1.5886 0.5687 0.8650 51.6512 0.2156 'International Tables Vol C 4.2.6.8 and 6.1.1.4'
H 0.0000 0.0000 0.4930 10.5109 0.3229 26.1257 0.1402 3.1424 0.0408 57.7998 0.0030 'International Tables Vol C 4.2.6.8 and 6.1.1.4'
N 0.0061 0.0033 12.2126 0.0057 3.1322 9.8933 2.0125 28.9975 1.1663 0.5826 -11.5290 'International Tables Vol C 4.2.6.8 and 6.1.1.4'
O 0.0106 0.0060 3.0485 13.2771 2.2868 5.7011 1.5463 0.3239 0.8670 32.9089 0.2508 'International Tables Vol C 4.2.6.8 and 6.1.1.4'
S 0.1246 0.1234 6.9053 1.4679 5.2034 22.2151 1.4379 0.2536 1.5863 56.1720 0.8669 'International Tables Vol C 4.2.6.8 and 6.1.1.4'

loop_
_geom_angle_atom_site_label_1
_geom_angle_atom_site_label_2
_geom_angle_atom_site_label_3
_geom_angle
_geom_angle_publ_flag
H39 N1 H29 128.2 no
H39 N1 C2 103.3 no
H29 N1 C2 100.4 no
N1 C2 H38 108.3 no
N1 C2 H37 107.8 no
H38 C2 H37 109.5 no
N1 C2 C3 114.8(2) yes
H38 C2 C3 108.0 no
H37 C2 C3 108.4 no
C2 C3 H36 109.1 no
C2 C3 H35 108.3 no
H36 C3 H35 109.5 no
C2 C3 N4 113.1(2) yes
H36 C3 N4 108.1 no
H35 C3 N4 108.6 no
C3 N4 H34 122.6 no
C3 N4 S5 122.58(17) yes
H34 N4 S5 114.3 no
N4 S5 O6 109.75(10) yes
N4 S5 O7 106.51(10) yes
O6 S5 O7 118.45(10) yes
N4 S5 C8 105.93(10) yes
O6 S5 C8 106.54(10) yes
O7 S5 C8 109.02(10) yes
S5 C8 C9 116.66(16) yes
S5 C8 C13 121.37(15) yes
C9 C8 C13 121.94(19) yes
H33 C9 C8 119.6 no
H33 C9 C10 120.2 no
C8 C9 C10 120.20(19) yes
C9 C10 H32 120.2 no
C9 C10 C11 119.8(2) yes
H32 C10 C11 120.0 no
H31 C11 C10 119.4 no
H31 C11 C12 119.0 no
C10 C11 C12 121.6(2) yes
C11 C12 C13 119.38(18) yes
C11 C12 C17 120.61(19) yes
C13 C12 C17 119.96(19) yes
C8 C13 C12 116.99(18) yes
C8 C13 C14 124.38(19) yes
C12 C13 C14 118.62(19) yes
C13 C14 H30 119.6 no
C13 C14 C15 119.8(2) yes
H30 C14 C15 120.6 no
H28 C15 C14 119.1 no
H28 C15 C16 118.8 no
C14 C15 C16 122.1(2) yes
C15 C16 H27 120.2 no
C15 C16 C17 120.5(2) yes
H27 C16 C17 119.4 no
C12 C17 C16 118.9(2) yes
C12 C17 N18 117.34(19) yes
C16 C17 N18 123.7(2) yes
C17 N18 C19 115.44(19) yes
C17 N18 C20 114.6(2) yes
C19 N18 C20 109.67(19) yes
N18 C19 H26 109.4 no
N18 C19 H25 109.4 no
H26 C19 H25 109.5 no
N18 C19 H24 109.5 no
H26 C19 H24 109.5 no
H25 C19 H24 109.5 no
N18 C20 H23 108.9 no
N18 C20 H22 109.9 no
H23 C20 H22 109.5 no
N18 C20 H21 109.6 no
H23 C20 H21 109.5 no
H22 C20 H21 109.5 no

loop_
_geom_bond_atom_site_label_1
_geom_bond_atom_site_label_2
_geom_bond_distance
_geom_bond_publ_flag
H21 C20 0.950 no
H22 C20 0.950 no
H23 C20 0.950 no
H24 C19 0.950 no
H25 C19 0.950 no
H26 C19 0.950 no
H27 C16 0.950 no
H28 C15 0.950 no
H29 N1 0.921 no
H30 C14 0.950 no
H31 C11 0.950 no
H32 C10 0.950 no
H33 C9 0.950 no
H34 N4 0.988 no
H35 C3 0.950 no
H36 C3 0.950 no
H37 C2 0.950 no
H38 C2 0.950 no
H39 N1 0.940 no
N1 C2 1.470(4) yes
C2 C3 1.526(4) yes
C3 N4 1.455(3) yes
N4 S5 1.6040(19) yes
S5 O6 1.4362(15) yes
S5 O7 1.4363(17) yes
S5 C8 1.776(2) yes
C8 C9 1.373(3) yes
C8 C13 1.435(3) yes
C9 C10 1.409(3) yes
C10 C11 1.371(3) yes
C11 C12 1.417(3) yes
C12 C13 1.434(3) yes
C12 C17 1.440(3) yes
C13 C14 1.428(3) yes
C14 C15 1.364(3) yes
C15 C16 1.413(3) yes
C16 C17 1.379(3) yes
C17 N18 1.418(3) yes
N18 C19 1.464(3) yes
N18 C20 1.467(3) yes

loop_
_geom_hbond_atom_site_label_D
_geom_hbond_atom_site_label_H
_geom_hbond_atom_site_label_A
_geom_hbond_site_symmetry_A
_geom_hbond_angle_DHA
_geom_hbond_distance_DH
_geom_hbond_distance_HA
_geom_hbond_distance_DA
_geom_hbond_publ_flag
N1 H29 C11 3_456 166.73(7) 0.921 2.563 3.465(3) yes
C14 H30 O7 . 122.98(6) 0.950 2.473 3.094(3) yes
C11 H31 O7 1_655 124.59(6) 0.950 2.477 3.116(3) yes
N4 H34 N1 3_456 167.83(10) 0.988 1.885 2.859(3) yes
